data_2002453
loop_
_publ_author_name
'Lang, C'
'Mueller-Buschbaum, Hk'

_publ_section_title
;
Ba5 Al Ir2 O11: Eine neue Verbindung mit Iridium(IV,V)
;
_journal_name_full
;
Zeitschrift fuer Anorganische und Allgemeine Chemie
;
_journal_page_first 29
_journal_page_last 34
_journal_paper_doi 10.1002/zaac.19895680105
_journal_volume 568
_journal_year 1989
_chemical_formula_structural 'Ba5 Al Ir2 O11'
_chemical_formula_sum 'Al Ba5 Ir2 O11'
_chemical_name_systematic
;
Pentabarium aluminium iridium(IV) iridium(V) undecaoxide
;
_space_group_IT_number 62
_symmetry_cell_setting orthorhombic
_symmetry_Int_Tables_number 62
_symmetry_space_group_name_Hall '-P 2ac 2n'
_symmetry_space_group_name_H-M 'P n m a'
_cell_angle_alpha 90
_cell_angle_beta 90
_cell_angle_gamma 90
_cell_formula_units_Z 4
_cell_length_a 18.8360(35)
_cell_length_b 5.7887(27)
_cell_length_c 11.103(6)
_cell_volume 1210.6
_refine_ls_R_factor_all 0.0687
_cod_database_code 2002453

loop_
_symmetry_equiv_pos_as_xyz
x,y,z
1/2+x,1/2-y,1/2-z
-x,1/2+y,-z
1/2-x,-y,1/2+z
-x,-y,-z
1/2-x,1/2+y,1/2+z
x,1/2-y,z
1/2+x,y,1/2-z

loop_
_atom_site_label
_atom_site_type_symbol
_atom_site_symmetry_multiplicity
_atom_site_Wyckoff_symbol
_atom_site_fract_x
_atom_site_fract_y
_atom_site_fract_z
_atom_site_occupancy
_atom_site_attached_hydrogens
_atom_site_calc_flag
Ba1 Ba2+ 4 c 0.1380(2) 0.25 0.1920(3) 1. 0 d
Ba2 Ba2+ 4 c 0.9312(2) 0.25 0.0277(3) 1. 0 d
Ba3 Ba2+ 4 c 0.4728(2) 0.25 0.1048(3) 1. 0 d
Ba4 Ba2+ 4 c 0.1747(2) 0.25 0.5485(3) 1. 0 d
Ba5 Ba2+ 4 c 0.7510(2) 0.25 0.6230(3) 1. 0 d
Ir1 Ir4+ 4 c 0.5666(1) 0.25 0.7035(2) 1. 0 d
Ir2 Ir4+ 4 c 0.9319(1) 0.25 0.7062(2) 1. 0 d
Al1 Al3+ 4 c 0.8110(9) 0.25 0.2586(15) 1. 0 d
O1 O2- 4 c 0.254(3) 0.25 0.365(4) 1. 0 d
O2 O2- 4 c 0.528(2) 0.25 0.883(4) 1. 0 d
O3 O2- 4 c 0.349(2) 0.25 0.692(4) 1. 0 d
O4 O2- 4 c 0.271(2) 0.25 0.101(4) 1. 0 d
O5 O2- 4 c 0.595(2) 0.25 0.538(3) 1. 0 d
O6 O2- 8 d 0.485(1) 0.021(5) 0.684(2) 1. 0 d
O7 O2- 8 d 0.398(1) 0.482(5) 0.901(2) 1. 0 d
O8 O2- 8 d 0.365(2) 0.494(6) 0.254(3) 1. 0 d

loop_
_atom_type_symbol
_atom_type_oxidation_number
Ba2+ 2.000
Ir4+ 4.500
Al3+ 3.000
O2- -2.000
